data_2311972
loop_
_publ_author_name
'Swiatkowski, Marcin'
'Kruszynski, Rafal'

_publ_section_title
;
 New fluorescent compounds based on zinc thiocyanate: influence of
 structure on spectral properties.
;
_journal_coeditor_code KU3206
_journal_issue 'Pt 12'
_journal_name_full 'Acta crystallographica. Section C, Structural chemistry'
_journal_page_first 1144
_journal_page_last 1150
_journal_paper_doi 10.1107/S2053229617016564
_journal_volume 73
_journal_year 2017
_chemical_formula_iupac '[Zn (C H4 N2 O)4 (H2 O)2] [Zn (N C S)4]'
_chemical_formula_moiety 'C4 H20 N8 O6 Zn 2+, C4 N4 S4 Zn 2-'
_chemical_formula_sum 'C8 H20 N12 O6 S4 Zn2'
_chemical_formula_weight 639.34
_chemical_name_systematic
;Diaquatetrakis(urea-\k<i>O</i>)zinc(II)
tetrakis(isothiocyanato-\k<i>N</i>)zinc(II)
;
_space_group_crystal_system monoclinic
_space_group_IT_number 15
_space_group_name_Hall '-C 2yc'
_space_group_name_H-M_alt 'C 1 2/c 1'
_atom_sites_solution_hydrogens difmap
_atom_sites_solution_primary direct
_atom_sites_solution_secondary direct
_audit_creation_method SHELXL-2014/7
_cell_angle_alpha 90
_cell_angle_beta 90.074(4)
_cell_angle_gamma 90
_cell_formula_units_Z 4
_cell_length_a 21.8246(8)
_cell_length_b 5.0239(2)
_cell_length_c 21.6451(8)
_cell_measurement_reflns_used 6085
_cell_measurement_temperature 100.00(10)
_cell_measurement_theta_max 31.6230
_cell_measurement_theta_min 4.1550
_cell_volume 2373.27(16)
_computing_cell_refinement
;
CrysAlis PRO (Rigaku Oxford Diffraction, 2015)
;
_computing_data_collection
;
CrysAlis PRO (Rigaku Oxford Diffraction, 2015)
;
_computing_data_reduction
;
CrysAlis PRO (Rigaku Oxford Diffraction, 2015)
;
_computing_molecular_graphics
;
XP in SHELXTL (Sheldrick, 2008) and ORTEP-3 for Windows (Farrugia,
2012)
;
_computing_publication_material
;
SHELXL2014 (Sheldrick, 2015b) and PLATON (Spek, 2009)
;
_computing_structure_refinement
;
SHELXL2014 (Sheldrick, 2015b)
;
_computing_structure_solution
;
SHELXT (Sheldrick, 2015a)
;
_diffrn_ambient_temperature 100.00(10)
_diffrn_measured_fraction_theta_full 0.993
_diffrn_measured_fraction_theta_max 0.793
_diffrn_measurement_device 'four-circle diffractometer'
_diffrn_measurement_device_type 'Synergy Dualflex Pilatus 200K'
_diffrn_measurement_method '\w scans'
_diffrn_radiation_type MoK\a
_diffrn_radiation_wavelength 0.71073
_diffrn_reflns_av_R_equivalents 0.0190
_diffrn_reflns_limit_h_max 29
_diffrn_reflns_limit_h_min -31
_diffrn_reflns_limit_k_max 7
_diffrn_reflns_limit_k_min -5
_diffrn_reflns_limit_l_max 32
_diffrn_reflns_limit_l_min -30
_diffrn_reflns_number 9207
_diffrn_reflns_theta_full 25.000
_diffrn_reflns_theta_max 31.936
_diffrn_reflns_theta_min 3.734
_exptl_absorpt_coefficient_mu 2.424
_exptl_absorpt_correction_T_max 1.00000
_exptl_absorpt_correction_T_min 0.71008
_exptl_absorpt_correction_type gaussian
_exptl_absorpt_process_details
;
(CrysAlis PRO; Rigaku Oxford Diffraction, 2015)
;
_exptl_crystal_colour orange
_exptl_crystal_density_diffrn 1.789
_exptl_crystal_density_meas 1.77
_exptl_crystal_density_method 'Berman density torsion balance'
_exptl_crystal_description prism
_exptl_crystal_F_000 1296
_exptl_crystal_size_max 0.330
_exptl_crystal_size_mid 0.158
_exptl_crystal_size_min 0.069
_refine_diff_density_max 0.359
_refine_diff_density_min -0.378
_refine_ls_extinction_method none
_refine_ls_goodness_of_fit_ref 1.063
_refine_ls_hydrogen_treatment refxyz
_refine_ls_matrix_type full
_refine_ls_number_parameters 177
_refine_ls_number_reflns 3261
_refine_ls_number_restraints 0
_refine_ls_restrained_S_all 1.063
_refine_ls_R_factor_all 0.0196
_refine_ls_R_factor_gt 0.0180
_refine_ls_shift/su_max 0.001
_refine_ls_shift/su_mean 0.000
_refine_ls_structure_factor_coef Fsqd
_refine_ls_weighting_details 'w=1/[\s^2^(Fo^2^)+(0.0251P)^2^+1.7969P] where P=(Fo^2^+2Fc^2^)/3'
_refine_ls_weighting_scheme calc
_refine_ls_wR_factor_gt 0.0488
_refine_ls_wR_factor_ref 0.0494
_reflns_number_gt 3061
_reflns_number_total 3261
_reflns_threshold_expression 'I > 2\s(I)'
_cod_data_source_file ku3206sup1.cif
_cod_data_source_block II
_cod_original_sg_symbol_H-M 'C 2/c'
_cod_database_code 2311972
_shelx_space_group_comment
;
The symmetry employed for this shelxl refinement is uniquely defined
by the following loop, which should always be used as a source of
symmetry information in preference to the above space-group names.
They are only intended as comments.
;

loop_
_space_group_symop_operation_xyz
'x, y, z'
'-x, y, -z+1/2'
'x+1/2, y+1/2, z'
'-x+1/2, y+1/2, -z+1/2'
'-x, -y, -z'
'x, -y, z-1/2'
'-x+1/2, -y+1/2, -z'
'x+1/2, -y+1/2, z-1/2'

loop_
_atom_site_type_symbol
_atom_site_label
_atom_site_fract_x
_atom_site_fract_y
_atom_site_fract_z
_atom_site_U_iso_or_equiv
_atom_site_adp_type
_atom_site_calc_flag
_atom_site_occupancy
Zn Zn11 0.5000 0.41640(4) 0.2500 0.01200(5) Uani d 1
S S11 0.66268(2) 1.01492(7) 0.20317(2) 0.01485(7) Uani d 1
C C11 0.60834(5) 0.8023(2) 0.21995(5) 0.0115(2) Uani d 1
N N11 0.57044(5) 0.6474(2) 0.23202(5) 0.0149(2) Uani d 1
S S12 0.44851(2) -0.20314(6) 0.09188(2) 0.01339(7) Uani d 1
C C12 0.46842(5) 0.0232(2) 0.14286(5) 0.0117(2) Uani d 1
N N12 0.48223(5) 0.1836(2) 0.17888(5) 0.0150(2) Uani d 1
Zn Zn1 0.7500 0.2500 0.5000 0.00780(5) Uani d 1
O O1 0.82066(4) 0.03747(17) 0.44970(4) 0.01022(15) Uani d 1
N N1 0.66314(5) 0.4268(2) 0.33194(5) 0.0152(2) Uani d 1
H H1A 0.6414(8) 0.548(4) 0.3479(8) 0.018 Uiso d 1
H H1B 0.6541(8) 0.352(4) 0.2986(8) 0.018 Uiso d 1
N N2 0.72654(5) 0.0715(2) 0.35449(5) 0.01269(19) Uani d 1
H H2A 0.7611(8) 0.029(4) 0.3719(8) 0.015 Uiso d 1
H H2B 0.7204(7) 0.007(4) 0.3168(8) 0.015 Uiso d 1
C C1 0.70303(5) 0.3107(2) 0.37040(5) 0.0101(2) Uani d 1
O O2 0.71709(4) 0.42341(17) 0.42081(4) 0.01119(16) Uani d 1
N N3 0.91109(5) -0.0934(2) 0.40849(5) 0.0155(2) Uani d 1
H H3A 0.8912(8) -0.196(4) 0.3845(8) 0.019 Uiso d 1
H H3B 0.9488(8) -0.053(4) 0.4012(8) 0.019 Uiso d 1
N N4 0.90855(5) 0.2547(2) 0.47682(6) 0.0177(2) Uani d 1
H H4A 0.9465(8) 0.277(4) 0.4702(8) 0.021 Uiso d 1
H H4B 0.8898(8) 0.349(4) 0.4992(8) 0.021 Uiso d 1
C C2 0.87851(5) 0.0693(2) 0.44476(5) 0.0098(2) Uani d 1
O O7 0.69391(4) -0.08130(17) 0.48458(4) 0.00983(15) Uani d 1
H H7A 0.6923(8) -0.195(4) 0.5094(8) 0.015 Uiso d 1
H H7B 0.6947(7) -0.156(4) 0.4525(8) 0.015 Uiso d 1

loop_
_atom_site_aniso_label
_atom_site_aniso_U_11
_atom_site_aniso_U_22
_atom_site_aniso_U_33
_atom_site_aniso_U_12
_atom_site_aniso_U_13
_atom_site_aniso_U_23
Zn11 0.01217(9) 0.01078(10) 0.01305(9) 0.000 -0.00047(7) 0.000
S11 0.01435(13) 0.01553(15) 0.01466(13) -0.00276(10) 0.00064(10) 0.00070(11)
C11 0.0124(5) 0.0125(5) 0.0095(5) 0.0036(4) -0.0022(4) -0.0016(4)
N11 0.0151(4) 0.0141(5) 0.0156(5) 0.0008(4) -0.0002(4) -0.0008(4)
S12 0.01223(13) 0.01390(14) 0.01404(13) -0.00084(10) -0.00063(10) -0.00153(11)
C12 0.0098(5) 0.0124(5) 0.0130(5) 0.0005(4) 0.0007(4) 0.0045(4)
N12 0.0159(5) 0.0139(5) 0.0153(5) -0.0003(4) -0.0003(4) 0.0013(4)
Zn1 0.00829(8) 0.00612(9) 0.00897(9) -0.00006(6) -0.00101(6) 0.00045(6)
O1 0.0089(3) 0.0104(4) 0.0113(4) 0.0000(3) 0.0003(3) 0.0001(3)
N1 0.0168(5) 0.0160(5) 0.0129(5) 0.0054(4) -0.0044(4) -0.0023(4)
N2 0.0140(4) 0.0127(5) 0.0114(4) 0.0019(4) -0.0034(4) -0.0020(4)
C1 0.0091(4) 0.0109(5) 0.0103(5) -0.0016(4) 0.0005(4) 0.0020(4)
O2 0.0144(4) 0.0097(4) 0.0095(3) 0.0012(3) -0.0023(3) 0.0002(3)
N3 0.0117(4) 0.0180(5) 0.0170(5) -0.0002(4) 0.0032(4) -0.0055(4)
N4 0.0098(4) 0.0177(6) 0.0255(6) -0.0017(4) 0.0028(4) -0.0096(4)
C2 0.0112(5) 0.0096(5) 0.0087(4) 0.0008(4) 0.0002(4) 0.0022(4)
O7 0.0118(4) 0.0076(4) 0.0100(4) -0.0009(3) -0.0004(3) -0.0002(3)

loop_
_atom_type_symbol
_atom_type_description
_atom_type_scat_dispersion_real
_atom_type_scat_dispersion_imag
_atom_type_scat_source
C C 0.0033 0.0016 'International Tables Vol C Tables 4.2.6.8 and 6.1.1.4'
H H 0.0000 0.0000 'International Tables Vol C Tables 4.2.6.8 and 6.1.1.4'
N N 0.0061 0.0033 'International Tables Vol C Tables 4.2.6.8 and 6.1.1.4'
O O 0.0106 0.0060 'International Tables Vol C Tables 4.2.6.8 and 6.1.1.4'
S S 0.1246 0.1234 'International Tables Vol C Tables 4.2.6.8 and 6.1.1.4'
Zn Zn 0.2839 1.4301 'International Tables Vol C Tables 4.2.6.8 and 6.1.1.4'

loop_
_geom_angle_atom_site_label_1
_geom_angle_atom_site_label_2
_geom_angle_atom_site_label_3
_geom_angle_site_symmetry_1
_geom_angle_site_symmetry_3
_geom_angle
_geom_angle_publ_flag
N11 Zn11 N11 . 2_655 107.62(7) y
N11 Zn11 N12 . 2_655 110.60(4) y
N11 Zn11 N12 2_655 2_655 110.42(4) n
N11 Zn11 N12 . . 110.42(4) y
N11 Zn11 N12 2_655 . 110.60(4) n
N12 Zn11 N12 2_655 . 107.21(6) n
N11 C11 S11 . . 178.77(12) n
C11 N11 Zn11 . . 173.75(10) n
N12 C12 S12 . . 179.70(12) n
C12 N12 Zn11 . . 170.75(10) n
O2 Zn1 O2 . 7_656 180.0 y
O2 Zn1 O7 . 7_656 89.97(3) n
O2 Zn1 O7 7_656 7_656 90.02(3) n
O2 Zn1 O7 . . 90.03(3) y
O2 Zn1 O7 7_656 . 89.98(3) n
O7 Zn1 O7 . 7_656 180.00(4) y
O2 Zn1 O1 . 7_656 87.82(3) n
O2 Zn1 O1 7_656 7_656 92.18(3) n
O7 Zn1 O1 7_656 7_656 86.82(3) n
O7 Zn1 O1 . 7_656 93.18(3) n
O2 Zn1 O1 . . 92.18(3) y
O2 Zn1 O1 7_656 . 87.82(3) n
O7 Zn1 O1 7_656 . 93.18(3) n
O7 Zn1 O1 . . 86.82(3) y
O1 Zn1 O1 . 7_656 180.00(4) y
C2 O1 Zn1 . . 133.14(8) n
C1 N1 H1A . . 115.1(12) n
C1 N1 H1B . . 119.5(13) n
H1A N1 H1B . . 123.0(17) n
C1 N2 H2A . . 116.0(12) n
C1 N2 H2B . . 120.1(11) n
H2A N2 H2B . . 115.9(15) n
O2 C1 N1 . . 119.85(11) n
O2 C1 N2 . . 121.70(10) n
N1 C1 N2 . . 118.43(11) n
C1 O2 Zn1 . . 127.87(8) n
C2 N3 H3A . . 117.3(12) n
C2 N3 H3B . . 118.2(12) n
H3A N3 H3B . . 121.1(16) n
C2 N4 H4A . . 119.0(12) n
C2 N4 H4B . . 118.8(13) n
H4A N4 H4B . . 121.9(18) n
O1 C2 N4 . . 121.95(11) n
O1 C2 N3 . . 119.92(11) n
N4 C2 N3 . . 118.07(11) n
Zn1 O7 H7A . . 119.8(13) n
Zn1 O7 H7B . . 120.2(13) n
H7A O7 H7B . . 105.0(18) n

loop_
_geom_bond_atom_site_label_1
_geom_bond_atom_site_label_2
_geom_bond_site_symmetry_2
_geom_bond_distance
_geom_bond_publ_flag
Zn11 N11 . 1.9656(11) y
Zn11 N11 2_655 1.9656(11) n
Zn11 N12 2_655 1.9714(11) n
Zn11 N12 . 1.9714(11) y
S11 C11 . 1.6372(13) y
C11 N11 . 1.1657(17) y
S12 C12 . 1.6425(13) y
C12 N12 . 1.1608(17) y
Zn1 O2 . 2.0518(8) y
Zn1 O2 7_656 2.0519(8) n
Zn1 O7 7_656 2.0926(8) n
Zn1 O7 . 2.0926(8) y
Zn1 O1 7_656 2.1697(8) n
Zn1 O1 . 2.1697(8) y
O1 C2 . 1.2773(13) n
N1 C1 . 1.3377(15) n
N1 H1A . 0.847(19) n
N1 H1B . 0.838(18) n
N2 C1 . 1.3511(16) n
N2 H2A . 0.869(17) n
N2 H2B . 0.889(17) n
C1 O2 . 1.2668(14) n
N3 C2 . 1.3382(16) n
N3 H3A . 0.851(18) n
N3 H3B . 0.862(18) n
N4 C2 . 1.3337(16) n
N4 H4A . 0.848(19) n
N4 H4B . 0.79(2) n
O7 H7A . 0.784(19) n
O7 H7B . 0.789(18) n

loop_
_geom_hbond_atom_site_label_D
_geom_hbond_atom_site_label_H
_geom_hbond_atom_site_label_A
_geom_hbond_site_symmetry_A
_geom_hbond_distance_DH
_geom_hbond_distance_HA
_geom_hbond_distance_DA
_geom_hbond_angle_DHA
_geom_hbond_publ_flag
N1 H1A S12 2_665 0.847(19) 2.668(19) 3.4820(12) 161.7(16) y
N1 H1B S11 1_545 0.838(18) 2.677(19) 3.4713(12) 158.8(16) y
N2 H2A O1 . 0.869(17) 2.127(17) 2.9129(13) 150.1(15) y
N2 H2B S11 1_545 0.889(17) 2.762(17) 3.5692(10) 151.7(14) y
N3 H3A S11 4_635 0.851(18) 2.661(18) 3.5066(12) 172.1(15) y
N3 H3B S12 4_655 0.862(18) 2.853(18) 3.6376(12) 152.2(16) y
N3 H3B N12 4_645 0.862(18) 2.651(18) 3.2039(15) 123.1(15) y
N4 H4A S12 4_655 0.848(19) 2.660(19) 3.4639(12) 158.8(16) y
N4 H4B S12 8_556 0.79(2) 2.970(19) 3.4687(12) 123.2(15) y
N4 H4B O7 7_656 0.79(2) 2.195(19) 2.8975(14) 147.9(17) y
O7 H7A O1 7_646 0.784(19) 1.956(19) 2.7162(12) 163.1(17) y
O7 H7B N2 . 0.789(18) 2.507(17) 3.0052(14) 122.4(16) y
O7 H7B O2 1_545 0.789(18) 2.277(19) 2.8904(12) 135.2(16) y
